data_4073911
loop_
_publ_author_name
'Minglana, Jim Josephus G.'
'Okazaki, Masaaki'
'Hasegawa, Kenji'
'Luh, Lung-Shiang'
'Yamahira, Nobukazu'
'Komuro, Takashi'
'Ogino, Hiroshi'
'Tobita, Hiromi'

_publ_section_title
;
 Iron, Ruthenium, and Osmium Complexes Supported by the Bis(silyl) Chelate
 Ligand (9,9-Dimethylxanthene-4,5-diyl)bis(dimethylsilyl):&#x00A0;
 Synthesis, Characterization, and Reactivity
;
_journal_issue 24
_journal_name_full Organometallics
_journal_page_first 5859
_journal_paper_doi 10.1021/om700720s
_journal_volume 26
_journal_year 2007
_chemical_formula_moiety 'C23 H24 Fe O5 Si2'
_chemical_formula_sum 'C23 H24 Fe O5 Si2'
_chemical_formula_weight 492.46
_chemical_name_common 2
_chemical_name_systematic 2
_space_group_IT_number 14
_symmetry_cell_setting monoclinic
_symmetry_Int_Tables_number 14
_symmetry_space_group_name_Hall '-P 2yn'
_symmetry_space_group_name_H-M 'P 1 21/n 1'
_audit_creation_date 'Mon Feb  9 11:23:38 1998'
_audit_creation_method 'from TEXRAY.INF file'
_cell_angle_alpha 90
_cell_angle_beta 92.87(3)
_cell_angle_gamma 90
_cell_formula_units_Z 4
_cell_length_a 12.214(5)
_cell_length_b 10.05(1)
_cell_length_c 19.450(5)
_cell_measurement_reflns_used 24
_cell_measurement_temperature 293.2
_cell_measurement_theta_max 14.9
_cell_measurement_theta_min 13.3
_cell_volume 2385(3)
_computing_cell_refinement 'MSC/AFC Diffractometer Control'
_computing_data_collection 'MSC/AFC Diffractometer Control'
_computing_data_reduction teXsan
_computing_publication_material teXsan
_computing_structure_refinement teXsan
_diffrn_ambient_temperature 293.2
_diffrn_measurement_device 'Rigaku AFC6S'
_diffrn_measurement_method \w-2\q
_diffrn_orient_matrix_UB_11 -0.01507
_diffrn_orient_matrix_UB_12 0.06050
_diffrn_orient_matrix_UB_13 -0.04018
_diffrn_orient_matrix_UB_21 -0.07905
_diffrn_orient_matrix_UB_22 0.00398
_diffrn_orient_matrix_UB_23 0.01097
_diffrn_orient_matrix_UB_31 0.01561
_diffrn_orient_matrix_UB_32 0.07887
_diffrn_orient_matrix_UB_33 0.03026
_diffrn_radiation_detector 'scintillation counter'
_diffrn_radiation_monochromator graphite
_diffrn_radiation_probe x-ray
_diffrn_radiation_type 'Mo K\a'
_diffrn_radiation_wavelength 0.7107
_diffrn_reflns_av_R_equivalents 0.079
_diffrn_reflns_av_sigmaI/netI 0.169
_diffrn_reflns_limit_h_max 15
_diffrn_reflns_limit_h_min 0
_diffrn_reflns_limit_k_max 13
_diffrn_reflns_limit_k_min 0
_diffrn_reflns_limit_l_max 25
_diffrn_reflns_limit_l_min -25
_diffrn_reflns_number 6071
_diffrn_reflns_reduction_process 'Lp corrections applied'
_diffrn_reflns_theta_max 27.50
_diffrn_reflns_theta_min 1.67
_diffrn_source 'Rigaku sealed tube'
_diffrn_standards_decay_% -0.15
_diffrn_standards_interval_count 150
_diffrn_standards_number 3
_exptl_absorpt_coefficient_mu 0.763
_exptl_absorpt_correction_type none
_exptl_crystal_colour colorless
_exptl_crystal_density_diffrn 1.371
_exptl_crystal_description prismatic
_exptl_crystal_F_000 1024.00
_exptl_crystal_size_max 0.300
_exptl_crystal_size_mid 0.250
_exptl_crystal_size_min 0.200
_refine_diff_density_max 0.36
_refine_diff_density_min -0.24
_refine_ls_extinction_method none
_refine_ls_goodness_of_fit_obs 0.739
_refine_ls_hydrogen_treatment noref
_refine_ls_matrix_type full
_refine_ls_number_constraints 0
_refine_ls_number_parameters 280
_refine_ls_number_reflns 2026
_refine_ls_number_restraints 0
_refine_ls_R_factor_obs 0.0494
_refine_ls_shift/esd_max 0.0473
_refine_ls_shift/esd_mean 0.0071
_refine_ls_structure_factor_coef F
_refine_ls_weighting_details 'w = 1/[\s^2^(Fo) + 0.00903|Fo|^2^]'
_refine_ls_weighting_scheme calc
_refine_ls_wR_factor_obs 0.0786
_reflns_number_observed 2026
_reflns_number_total 5807
_reflns_observed_criterion >3.0sigma(I)
_cod_data_source_file om700720s-file002.cif
_cod_data_source_block 2
_cod_depositor_comments
;
The following automatic conversions were performed:

'_refine_ls_weighting_scheme' value 'w = 1/[\s^2^(Fo) +
0.00903|Fo|^2^]' was changed to 'calc'. New tag
'_refine_ls_weighting_details' was created. The value of the new tag
was set to 'w = 1/[\s^2^(Fo) + 0.00903|Fo|^2^]'.

Automatic conversion script
Id: cif_fix_values 3143 2015-03-26 13:38:13Z robertas 
;
_cod_original_cell_volume 2385(2)
_cod_original_sg_symbol_H-M 'P 21/n'
_cod_database_code 4073911

loop_
_symmetry_equiv_pos_as_xyz
x,y,z
1/2-x,1/2+y,1/2-z
-x,-y,-z
1/2+x,1/2-y,1/2+z

loop_
_atom_site_aniso_label
_atom_site_aniso_U_11
_atom_site_aniso_U_22
_atom_site_aniso_U_33
_atom_site_aniso_U_12
_atom_site_aniso_U_13
_atom_site_aniso_U_23
Fe1 0.0329(5) 0.0605(7) 0.0419(6) 0.0086(5) -0.0004(4) -0.0117(5)
Si1 0.037(1) 0.051(1) 0.053(1) -0.0013(9) -0.0046(9) -0.014(1)
Si2 0.046(1) 0.045(1) 0.040(1) 0.004(1) -0.0012(8) 0.0024(10)
O1 0.061(3) 0.064(4) 0.042(3) 0.005(3) 0.000(3) -0.002(3)
O2 0.045(4) 0.163(8) 0.134(7) -0.017(5) 0.024(4) -0.027(6)
O3 0.092(5) 0.133(6) 0.051(4) 0.033(5) -0.018(3) -0.018(4)
O4 0.120(6) 0.094(6) 0.112(6) 0.061(5) 0.023(5) -0.011(4)
O5 0.040(3) 0.044(3) 0.033(3) -0.001(2) -0.002(2) -0.006(2)
C1 0.039(4) 0.043(5) 0.045(4) 0.000(3) 0.009(3) -0.005(4)
C2 0.040(4) 0.099(8) 0.068(6) 0.003(5) 0.009(4) -0.014(5)
C3 0.044(4) 0.088(7) 0.050(5) 0.014(5) -0.009(4) -0.013(5)
C4 0.063(6) 0.072(7) 0.060(6) 0.039(5) -0.001(4) -0.009(5)
C5 0.073(6) 0.082(7) 0.043(4) 0.020(5) -0.004(4) -0.025(4)
C6 0.045(5) 0.071(7) 0.116(8) -0.019(5) -0.026(5) -0.018(6)
C7 0.060(5) 0.074(6) 0.044(4) -0.005(5) 0.005(4) 0.015(4)
C8 0.092(7) 0.056(6) 0.061(6) 0.018(5) -0.005(5) 0.010(5)
C9 0.039(4) 0.028(4) 0.058(4) 0.002(3) 0.006(3) -0.016(4)
C10 0.059(5) 0.030(4) 0.073(6) -0.002(4) 0.009(4) -0.001(4)
C11 0.070(6) 0.051(5) 0.069(6) 0.005(5) 0.007(5) 0.012(5)
C12 0.056(5) 0.057(6) 0.052(5) 0.013(4) 0.010(4) 0.012(4)
C13 0.034(3) 0.053(5) 0.043(4) -0.001(3) 0.004(3) 0.001(4)
C14 0.036(4) 0.039(4) 0.039(4) 0.001(3) 0.000(3) 0.000(3)
C15 0.034(4) 0.049(5) 0.039(4) 0.001(3) 0.000(3) 0.004(4)
C16 0.052(4) 0.050(5) 0.062(5) -0.004(4) -0.004(4) -0.006(4)
C17 0.058(5) 0.046(5) 0.068(6) -0.009(4) 0.003(4) -0.021(4)
C18 0.048(4) 0.061(6) 0.049(5) -0.009(4) -0.010(3) -0.015(4)
C19 0.034(3) 0.060(5) 0.034(3) -0.008(4) 0.004(3) -0.003(4)
C20 0.031(3) 0.044(4) 0.038(4) -0.001(3) 0.002(3) -0.003(4)
C21 0.037(4) 0.059(5) 0.036(4) 0.008(4) 0.003(3) 0.003(4)
C22 0.040(4) 0.088(7) 0.057(5) -0.007(4) 0.000(4) -0.007(5)
C23 0.050(5) 0.079(6) 0.052(5) 0.005(4) -0.012(4) 0.005(5)

loop_
_atom_site_label
_atom_site_fract_x
_atom_site_fract_y
_atom_site_fract_z
_atom_site_U_iso_or_equiv
_atom_site_thermal_displace_type
_atom_site_calc_flag
_atom_site_occupancy
Fe1 -0.08163(8) 0.3834(1) 0.33571(5) 0.0452(3) Uani d 1.00
Si1 -0.0082(2) 0.1566(2) 0.3131(1) 0.0470(6) Uani d 1.00
Si2 0.0827(2) 0.5120(2) 0.3043(1) 0.0439(6) Uani d 1.00
O1 0.0221(4) 0.3489(5) 0.4739(3) 0.056(2) Uani d 1.00
O2 -0.2912(5) 0.2544(10) 0.3592(4) 0.113(3) Uani d 1.00
O3 -0.1107(6) 0.3976(8) 0.1862(3) 0.093(3) Uani d 1.00
O4 -0.1816(7) 0.6399(8) 0.3662(4) 0.108(3) Uani d 1.00
O5 0.2021(4) 0.2839(5) 0.3596(2) 0.039(1) Uani d 1.00
C1 -0.0150(6) 0.3613(7) 0.4193(4) 0.042(2) Uani d 1.00
C2 -0.2078(7) 0.301(1) 0.3514(5) 0.069(3) Uani d 1.00
C3 -0.0978(6) 0.3906(10) 0.2448(4) 0.061(3) Uani d 1.00
C4 -0.1413(7) 0.5409(10) 0.3535(4) 0.065(3) Uani d 1.00
C5 0.0560(8) 0.1329(10) 0.2289(4) 0.066(3) Uani d 1.00
C6 -0.1245(7) 0.0313(10) 0.3106(6) 0.079(3) Uani d 1.00
C7 0.1535(7) 0.4569(9) 0.2253(4) 0.059(3) Uani d 1.00
C8 0.0420(8) 0.6914(9) 0.2883(5) 0.070(3) Uani d 1.00
C9 0.0934(6) 0.0971(7) 0.3834(4) 0.041(2) Uani d 1.00
C10 0.0792(7) -0.0146(8) 0.4245(4) 0.054(2) Uani d 1.00
C11 0.1525(8) -0.0485(9) 0.4775(5) 0.063(3) Uani d 1.00
C12 0.2440(7) 0.0306(9) 0.4927(4) 0.055(3) Uani d 1.00
C13 0.2637(5) 0.1433(8) 0.4532(4) 0.043(2) Uani d 1.00
C14 0.1874(5) 0.1705(7) 0.4005(3) 0.038(2) Uani d 1.00
C15 0.1904(5) 0.5140(8) 0.3772(4) 0.041(2) Uani d 1.00
C16 0.2233(7) 0.6278(8) 0.4135(4) 0.055(2) Uani d 1.00
C17 0.2998(7) 0.6163(9) 0.4692(4) 0.057(3) Uani d 1.00
C18 0.3427(6) 0.4940(9) 0.4884(4) 0.053(2) Uani d 1.00
C19 0.3162(5) 0.3796(8) 0.4522(3) 0.043(2) Uani d 1.00
C20 0.2376(5) 0.3951(8) 0.3969(3) 0.038(2) Uani d 1.00
C21 0.3595(5) 0.2387(8) 0.4660(4) 0.044(2) Uani d 1.00
C22 0.4478(6) 0.2101(10) 0.4135(4) 0.062(3) Uani d 1.00
C23 0.4115(6) 0.2275(9) 0.5390(4) 0.061(3) Uani d 1.00
H1 0.0810 0.0438 0.2254 0.0796 Uiso calc 1.00
H2 0.0034 0.1507 0.1924 0.0796 Uiso calc 1.00
H3 0.1162 0.1921 0.2259 0.0796 Uiso calc 1.00
H4 -0.1624 0.0371 0.3519 0.0943 Uiso calc 1.00
H5 -0.1738 0.0499 0.2724 0.0943 Uiso calc 1.00
H6 -0.0956 -0.0558 0.3060 0.0943 Uiso calc 1.00
H7 0.1763 0.3669 0.2307 0.0707 Uiso calc 1.00
H8 0.1042 0.4642 0.1861 0.0707 Uiso calc 1.00
H9 0.2157 0.5116 0.2193 0.0707 Uiso calc 1.00
H10 0.1057 0.7430 0.2815 0.0839 Uiso calc 1.00
H11 -0.0061 0.6966 0.2484 0.0839 Uiso calc 1.00
H12 0.0059 0.7247 0.3269 0.0839 Uiso calc 1.00
H13 0.0167 -0.0693 0.4155 0.0643 Uiso calc 1.00
H14 0.1407 -0.1263 0.5039 0.0758 Uiso calc 1.00
H15 0.2933 0.0077 0.5301 0.0657 Uiso calc 1.00
H16 0.1942 0.7123 0.4006 0.0659 Uiso calc 1.00
H17 0.3225 0.6936 0.4941 0.0688 Uiso calc 1.00
H18 0.3919 0.4886 0.5277 0.0635 Uiso calc 1.00
H19 0.4758 0.1228 0.4207 0.0740 Uiso calc 1.00
H20 0.4160 0.2172 0.3681 0.0740 Uiso calc 1.00
H21 0.5057 0.2727 0.4196 0.0740 Uiso calc 1.00
H22 0.4395 0.1401 0.5461 0.0728 Uiso calc 1.00
H23 0.4696 0.2900 0.5447 0.0728 Uiso calc 1.00
H24 0.3578 0.2454 0.5714 0.0728 Uiso calc 1.00

loop_
_atom_type_symbol
_atom_type_oxidation_number
_atom_type_number_in_cell
_atom_type_scat_dispersion_real
_atom_type_scat_dispersion_imag
_atom_type_scat_source
C 0 92 0.003 0.002
;International Tables for Crystallography
(1992, Vol. C, Tables 4.2.6.8 and 6.1.1.1)
;
H 0 96 0.000 0.000
;International Tables for Crystallography
(1992, Vol. C, Table 6.1.1.2)
;
O 0 20 0.011 0.006
;International Tables for Crystallography
(1992, Vol. C, Tables 4.2.6.8 and 6.1.1.1)
;
Si 0 8 0.082 0.070
;International Tables for Crystallography
(1992, Vol. C, Tables 4.2.6.8 and 6.1.1.1)
;
Fe 0 4 0.346 0.844
;International Tables for Crystallography
(1992, Vol. C, Tables 4.2.6.8 and 6.1.1.1)
;

loop_
_geom_angle_atom_site_label_1
_geom_angle_atom_site_label_2
_geom_angle_atom_site_label_3
_geom_angle
_geom_angle_site_symmetry_1
_geom_angle_site_symmetry_2
_geom_angle_site_symmetry_3
_geom_angle_publ_flag
SI1 FE1 SI2 97.45(8) 1_555 1_555 1_555 yes
SI1 FE1 C1 84.0(2) 1_555 1_555 1_555 yes
SI1 FE1 C2 85.8(3) 1_555 1_555 1_555 yes
SI1 FE1 C3 83.4(3) 1_555 1_555 1_555 yes
SI1 FE1 C4 176.6(3) 1_555 1_555 1_555 yes
SI2 FE1 C1 87.3(2) 1_555 1_555 1_555 yes
SI2 FE1 C2 173.9(3) 1_555 1_555 1_555 yes
SI2 FE1 C3 77.6(3) 1_555 1_555 1_555 yes
SI2 FE1 C4 85.9(3) 1_555 1_555 1_555 yes
C1 FE1 C2 98.2(4) 1_555 1_555 1_555 yes
C1 FE1 C3 158.8(3) 1_555 1_555 1_555 yes
C1 FE1 C4 96.1(3) 1_555 1_555 1_555 yes
C2 FE1 C3 97.8(4) 1_555 1_555 1_555 yes
C2 FE1 C4 90.9(4) 1_555 1_555 1_555 yes
C3 FE1 C4 97.5(4) 1_555 1_555 1_555 yes
FE1 SI1 C5 116.2(3) 1_555 1_555 1_555 yes
FE1 SI1 C6 109.6(3) 1_555 1_555 1_555 yes
FE1 SI1 C9 112.9(2) 1_555 1_555 1_555 yes
C5 SI1 C6 103.9(5) 1_555 1_555 1_555 yes
C5 SI1 C9 107.7(4) 1_555 1_555 1_555 yes
C6 SI1 C9 105.7(4) 1_555 1_555 1_555 yes
FE1 SI2 C7 117.2(3) 1_555 1_555 1_555 yes
FE1 SI2 C8 109.1(3) 1_555 1_555 1_555 yes
FE1 SI2 C15 111.2(2) 1_555 1_555 1_555 yes
C7 SI2 C8 105.9(4) 1_555 1_555 1_555 yes
C7 SI2 C15 106.6(3) 1_555 1_555 1_555 yes
C8 SI2 C15 106.3(4) 1_555 1_555 1_555 yes
C14 O5 C20 113.7(5) 1_555 1_555 1_555 yes
FE1 C1 O1 176.3(6) 1_555 1_555 1_555 yes
FE1 C2 O2 175(1) 1_555 1_555 1_555 yes
FE1 C3 O3 178.1(8) 1_555 1_555 1_555 yes
FE1 C4 O4 177.9(9) 1_555 1_555 1_555 yes
SI1 C9 C10 124.9(6) 1_555 1_555 1_555 yes
SI1 C9 C14 120.4(6) 1_555 1_555 1_555 yes
C10 C9 C14 114.6(7) 1_555 1_555 1_555 yes
C9 C10 C11 122.3(8) 1_555 1_555 1_555 yes
C10 C11 C12 120.3(8) 1_555 1_555 1_555 yes
C11 C12 C13 120.4(8) 1_555 1_555 1_555 yes
C12 C13 C14 116.2(7) 1_555 1_555 1_555 yes
C12 C13 C21 125.0(7) 1_555 1_555 1_555 yes
C14 C13 C21 118.7(6) 1_555 1_555 1_555 yes
O5 C14 C9 115.0(6) 1_555 1_555 1_555 yes
O5 C14 C13 118.7(6) 1_555 1_555 1_555 yes
C9 C14 C13 126.2(7) 1_555 1_555 1_555 yes
SI2 C15 C16 124.3(6) 1_555 1_555 1_555 yes
SI2 C15 C20 117.9(5) 1_555 1_555 1_555 yes
C16 C15 C20 117.9(7) 1_555 1_555 1_555 yes
C15 C16 C17 119.3(7) 1_555 1_555 1_555 yes
C16 C17 C18 120.9(7) 1_555 1_555 1_555 yes
C17 C18 C19 121.9(7) 1_555 1_555 1_555 yes
C18 C19 C20 115.4(7) 1_555 1_555 1_555 yes
C18 C19 C21 127.8(7) 1_555 1_555 1_555 yes
C20 C19 C21 116.8(6) 1_555 1_555 1_555 yes
O5 C20 C15 116.1(6) 1_555 1_555 1_555 yes
O5 C20 C19 119.3(6) 1_555 1_555 1_555 yes
C15 C20 C19 124.6(7) 1_555 1_555 1_555 yes
C13 C21 C19 107.3(5) 1_555 1_555 1_555 yes
C13 C21 C22 109.3(6) 1_555 1_555 1_555 yes
C13 C21 C23 112.6(6) 1_555 1_555 1_555 yes
C19 C21 C22 107.6(6) 1_555 1_555 1_555 yes
C19 C21 C23 110.8(6) 1_555 1_555 1_555 yes
C22 C21 C23 109.1(6) 1_555 1_555 1_555 yes

loop_
_geom_bond_atom_site_label_1
_geom_bond_atom_site_label_2
_geom_bond_distance
_geom_bond_site_symmetry_1
_geom_bond_site_symmetry_2
_geom_bond_publ_flag
FE1 SI1 2.497(3) 1_555 1_555 yes
FE1 SI2 2.489(3) 1_555 1_555 yes
FE1 C1 1.794(8) 1_555 1_555 yes
FE1 C2 1.790(9) 1_555 1_555 yes
FE1 C3 1.770(9) 1_555 1_555 yes
FE1 C4 1.784(9) 1_555 1_555 yes
SI1 C5 1.866(9) 1_555 1_555 yes
SI1 C6 1.898(9) 1_555 1_555 yes
SI1 C9 1.898(8) 1_555 1_555 yes
SI2 C7 1.883(8) 1_555 1_555 yes
SI2 C8 1.893(9) 1_555 1_555 yes
SI2 C15 1.886(7) 1_555 1_555 yes
O1 C1 1.140(8) 1_555 1_555 yes
O2 C2 1.14(1) 1_555 1_555 yes
O3 C3 1.146(9) 1_555 1_555 yes
O4 C4 1.144(10) 1_555 1_555 yes
O5 C14 1.406(8) 1_555 1_555 yes
O5 C20 1.390(8) 1_555 1_555 yes
C9 C10 1.39(1) 1_555 1_555 yes
C9 C14 1.391(10) 1_555 1_555 yes
C10 C11 1.37(1) 1_555 1_555 yes
C11 C12 1.39(1) 1_555 1_555 yes
C12 C13 1.40(1) 1_555 1_555 yes
C13 C14 1.379(9) 1_555 1_555 yes
C13 C21 1.524(10) 1_555 1_555 yes
C15 C16 1.39(1) 1_555 1_555 yes
C15 C20 1.37(1) 1_555 1_555 yes
C16 C17 1.40(1) 1_555 1_555 yes
C17 C18 1.38(1) 1_555 1_555 yes
C18 C19 1.38(1) 1_555 1_555 yes
C19 C20 1.415(9) 1_555 1_555 yes
C19 C21 1.53(1) 1_555 1_555 yes
C21 C22 1.55(1) 1_555 1_555 yes
C21 C23 1.531(10) 1_555 1_555 yes

loop_
_geom_contact_atom_site_label_1
_geom_contact_atom_site_label_2
_geom_contact_distance
_geom_contact_site_symmetry_1
_geom_contact_site_symmetry_2
O1 O1 3.26(1) 1_555 3_566
O1 C1 3.582(9) 1_555 3_566
O1 O4 3.59(1) 1_555 3_566
O2 C22 3.44(1) 1_555 1_455
O2 C17 3.59(1) 1_555 3_566
O3 C23 3.15(1) 1_555 4_454
O3 C6 3.51(1) 1_555 2_455
C10 C11 3.55(1) 1_555 3_556
